data_2234931
loop_
_publ_author_name
'Al Mamari, Khalil'
'Ennajih, Hamid'
'Bouhfid, Rachid'
'Essassi, El Mokhtar'
'Ng, Seik Weng'

_publ_section_title
;
 1,1'-Dibenzyl-5,5''-dichloro-1,1'',2,2''-tetrahydrodispiro[indole-3,7'-[6,9]diazatricyclo[7.3.0.0^2,6^]dodecane-8',3''-indole]-2,2''-dione
;
_journal_coeditor_code BT5908
_journal_issue 6
_journal_name_full 'Acta Crystallographica Section E'
_journal_page_first o1664
_journal_paper_doi 10.1107/S1600536812019678
_journal_volume 68
_journal_year 2012
_chemical_formula_iupac 'C38 H34 Cl2 N4 O2'
_chemical_formula_moiety 'C38 H34 Cl2 N4 O2'
_chemical_formula_sum 'C38 H34 Cl2 N4 O2'
_chemical_formula_weight 649.59
_chemical_name_systematic
;
1,1'-Dibenzyl-5,5''-dichloro-1,1'',2,2''-tetrahydrodispiro[indole-3,7'-
[6,9]diazatricyclo[7.3.0.0^2,6^]dodecane-8',3''-indole]-2,2''-dione
;
_space_group_IT_number 14
_symmetry_cell_setting monoclinic
_symmetry_space_group_name_Hall '-P 2yn'
_symmetry_space_group_name_H-M 'P 1 21/n 1'
_atom_sites_solution_hydrogens geom
_atom_sites_solution_primary direct
_atom_sites_solution_secondary difmap
_audit_creation_method SHELXL-97
_cell_angle_alpha 90.00
_cell_angle_beta 101.2430(10)
_cell_angle_gamma 90.00
_cell_formula_units_Z 4
_cell_length_a 12.0421(2)
_cell_length_b 16.9085(2)
_cell_length_c 15.9316(2)
_cell_measurement_reflns_used 9923
_cell_measurement_temperature 100(2)
_cell_measurement_theta_max 30.45
_cell_measurement_theta_min 2.29
_cell_volume 3181.64(8)
_computing_cell_refinement 'SAINT (Bruker, 2010)'
_computing_data_collection 'APEX2 (Bruker, 2010)'
_computing_data_reduction 'SAINT (Bruker, 2010)'
_computing_molecular_graphics 'X-SEED (Barbour, 2001)'
_computing_publication_material 'publCIF (Westrip, 2010)'
_computing_structure_refinement 'SHELXL97 (Sheldrick, 2008)'
_computing_structure_solution 'SHELXS97 (Sheldrick, 2008)'
_diffrn_ambient_temperature 100(2)
_diffrn_measured_fraction_theta_full 0.999
_diffrn_measured_fraction_theta_max 0.999
_diffrn_measurement_device_type 'Bruker APEX DUO'
_diffrn_measurement_method '\w scans'
_diffrn_radiation_monochromator graphite
_diffrn_radiation_source 'fine-focus sealed tube'
_diffrn_radiation_type MoK\a
_diffrn_radiation_wavelength 0.71073
_diffrn_reflns_av_R_equivalents 0.0356
_diffrn_reflns_av_sigmaI/netI 0.0289
_diffrn_reflns_limit_h_max 15
_diffrn_reflns_limit_h_min -15
_diffrn_reflns_limit_k_max 21
_diffrn_reflns_limit_k_min -21
_diffrn_reflns_limit_l_max 19
_diffrn_reflns_limit_l_min -20
_diffrn_reflns_number 40369
_diffrn_reflns_theta_full 27.50
_diffrn_reflns_theta_max 27.50
_diffrn_reflns_theta_min 2.10
_diffrn_standards_decay_% 0
_diffrn_standards_interval_count 0
_diffrn_standards_interval_time 0
_diffrn_standards_number 0
_exptl_absorpt_coefficient_mu 0.246
_exptl_absorpt_correction_T_max 0.9410
_exptl_absorpt_correction_T_min 0.8973
_exptl_absorpt_correction_type multi-scan
_exptl_absorpt_process_details '(SADABS; Sheldrick, 1996)'
_exptl_crystal_colour colorless
_exptl_crystal_density_diffrn 1.356
_exptl_crystal_density_method 'not measured'
_exptl_crystal_description prism
_exptl_crystal_F_000 1360
_exptl_crystal_size_max 0.45
_exptl_crystal_size_mid 0.35
_exptl_crystal_size_min 0.25
_refine_diff_density_max 0.302
_refine_diff_density_min -0.279
_refine_ls_extinction_method none
_refine_ls_goodness_of_fit_ref 1.017
_refine_ls_hydrogen_treatment constr
_refine_ls_matrix_type full
_refine_ls_number_parameters 415
_refine_ls_number_reflns 7297
_refine_ls_number_restraints 0
_refine_ls_restrained_S_all 1.017
_refine_ls_R_factor_all 0.0559
_refine_ls_R_factor_gt 0.0377
_refine_ls_shift/su_max 0.001
_refine_ls_shift/su_mean 0.001
_refine_ls_structure_factor_coef Fsqd
_refine_ls_weighting_details 'calc w=1/[\s^2^(Fo^2^)+(0.0576P)^2^+1.0320P] where P=(Fo^2^+2Fc^2^)/3'
_refine_ls_weighting_scheme calc
_refine_ls_wR_factor_gt 0.0983
_refine_ls_wR_factor_ref 0.1118
_reflns_number_gt 5623
_reflns_number_total 7297
_reflns_threshold_expression I>2\s(I)
_cod_data_source_file bt5908.cif
_cod_data_source_block I
_cod_original_sg_symbol_H-M 'P 21/n'
_cod_database_code 2234931
_cod_database_fobs_code 2234931

loop_
_symmetry_equiv_pos_as_xyz
'x, y, z'
'x+1/2, -y+1/2, z+1/2'
'-x, -y, -z'
'-x-1/2, y-1/2, -z-1/2'

loop_
_atom_site_type_symbol
_atom_site_label
_atom_site_fract_x
_atom_site_fract_y
_atom_site_fract_z
_atom_site_U_iso_or_equiv
_atom_site_adp_type
_atom_site_calc_flag
_atom_site_refinement_flags
_atom_site_occupancy
_atom_site_symmetry_multiplicity
Cl Cl1 0.59513(4) 0.03855(3) 0.77640(3) 0.04266(13) Uani d . 1 1
Cl Cl2 0.68660(5) 0.10130(3) 0.23189(3) 0.05335(15) Uani d . 1 1
O O1 0.50515(9) 0.31571(7) 0.39787(7) 0.0304(3) Uani d . 1 1
O O2 0.82495(9) 0.26197(7) 0.68111(7) 0.0329(3) Uani d . 1 1
N N1 0.58875(10) 0.33340(7) 0.59149(8) 0.0252(3) Uani d . 1 1
N N2 0.76342(9) 0.33047(7) 0.49994(8) 0.0233(3) Uani d . 1 1
N N3 0.45884(10) 0.19327(7) 0.44264(8) 0.0243(3) Uani d . 1 1
N N4 0.84106(10) 0.15216(8) 0.60053(9) 0.0268(3) Uani d . 1 1
C C1 0.88154(12) 0.33257(9) 0.48865(11) 0.0315(4) Uani d . 1 1
H H1A 0.8896 0.3063 0.4346 0.038 Uiso calc R 1 1
H H1B 0.9321 0.3061 0.5370 0.038 Uiso calc R 1 1
C C2 0.90898(14) 0.42078(10) 0.48624(13) 0.0377(4) Uani d . 1 1
H H2A 0.9204 0.4364 0.4286 0.045 Uiso calc R 1 1
H H2B 0.9784 0.4336 0.5286 0.045 Uiso calc R 1 1
C C3 0.80557(14) 0.46346(10) 0.50857(12) 0.0334(4) Uani d . 1 1
H H3A 0.8290 0.5093 0.5465 0.040 Uiso calc R 1 1
H H3B 0.7534 0.4818 0.4563 0.040 Uiso calc R 1 1
C C4 0.75076(13) 0.39951(9) 0.55441(10) 0.0269(3) Uani d . 1 1
H H4 0.7962 0.3912 0.6133 0.032 Uiso calc R 1 1
C C5 0.62744(13) 0.40790(9) 0.55802(10) 0.0277(3) Uani d . 1 1
H H5 0.5825 0.4187 0.4995 0.033 Uiso calc R 1 1
C C6 0.59610(15) 0.46726(10) 0.62153(12) 0.0377(4) Uani d . 1 1
H H6A 0.5902 0.5215 0.5975 0.045 Uiso calc R 1 1
H H6B 0.6524 0.4670 0.6759 0.045 Uiso calc R 1 1
C C7 0.48069(16) 0.43718(11) 0.63486(13) 0.0425(4) Uani d . 1 1
H H7A 0.4186 0.4667 0.5981 0.051 Uiso calc R 1 1
H H7B 0.4735 0.4438 0.6953 0.051 Uiso calc R 1 1
C C8 0.47599(13) 0.34928(11) 0.61034(12) 0.0362(4) Uani d . 1 1
H H8A 0.4618 0.3160 0.6583 0.043 Uiso calc R 1 1
H H8B 0.4159 0.3393 0.5595 0.043 Uiso calc R 1 1
C C9 0.59875(11) 0.26338(9) 0.54104(9) 0.0218(3) Uani d . 1 1
C C10 0.51773(11) 0.26352(9) 0.45118(10) 0.0241(3) Uani d . 1 1
C C11 0.48201(11) 0.14879(9) 0.51846(9) 0.0232(3) Uani d . 1 1
C C12 0.56183(11) 0.18830(8) 0.57987(9) 0.0219(3) Uani d . 1 1
C C13 0.59615(12) 0.15575(9) 0.66041(10) 0.0250(3) Uani d . 1 1
H H13 0.6488 0.1822 0.7034 0.030 Uiso calc R 1 1
C C14 0.55081(12) 0.08287(9) 0.67626(10) 0.0274(3) Uani d . 1 1
C C15 0.47180(12) 0.04407(9) 0.61598(11) 0.0291(3) Uani d . 1 1
H H15 0.4423 -0.0055 0.6294 0.035 Uiso calc R 1 1
C C16 0.43514(12) 0.07745(9) 0.53542(10) 0.0270(3) Uani d . 1 1
H H16 0.3797 0.0520 0.4935 0.032 Uiso calc R 1 1
C C17 0.38472(12) 0.16857(10) 0.36322(10) 0.0274(3) Uani d . 1 1
H H17A 0.4003 0.1125 0.3521 0.033 Uiso calc R 1 1
H H17B 0.4025 0.2004 0.3153 0.033 Uiso calc R 1 1
C C18 0.26018(12) 0.17775(9) 0.36525(9) 0.0259(3) Uani d . 1 1
C C19 0.21531(13) 0.25171(10) 0.37544(11) 0.0329(4) Uani d . 1 1
H H10 0.2633 0.2968 0.3830 0.039 Uiso calc R 1 1
C C20 0.10024(14) 0.26025(11) 0.37461(12) 0.0389(4) Uani d . 1 1
H H20 0.0698 0.3111 0.3816 0.047 Uiso calc R 1 1
C C21 0.03014(13) 0.19499(11) 0.36363(12) 0.0367(4) Uani d . 1 1
H H21 -0.0486 0.2010 0.3622 0.044 Uiso calc R 1 1
C C22 0.07415(14) 0.12167(11) 0.35480(12) 0.0389(4) Uani d . 1 1
H H22 0.0261 0.0766 0.3484 0.047 Uiso calc R 1 1
C C23 0.18904(13) 0.11265(10) 0.35505(11) 0.0347(4) Uani d . 1 1
H H23 0.2189 0.0616 0.3482 0.042 Uiso calc R 1 1
C C24 0.80131(11) 0.22633(9) 0.61420(10) 0.0245(3) Uani d . 1 1
C C25 0.72563(11) 0.25556(8) 0.52858(9) 0.0211(3) Uani d . 1 1
C C26 0.74035(11) 0.18827(8) 0.46868(10) 0.0223(3) Uani d . 1 1
C C27 0.70317(12) 0.18079(9) 0.38122(10) 0.0257(3) Uani d . 1 1
H H27 0.6598 0.2213 0.3489 0.031 Uiso calc R 1 1
C C28 0.73144(13) 0.11189(10) 0.34214(11) 0.0319(4) Uani d . 1 1
C C29 0.79370(14) 0.05184(10) 0.38830(12) 0.0359(4) Uani d . 1 1
H H29 0.8096 0.0049 0.3600 0.043 Uiso calc R 1 1
C C30 0.83303(13) 0.05987(10) 0.47591(12) 0.0333(4) Uani d . 1 1
H H30 0.8768 0.0194 0.5080 0.040 Uiso calc R 1 1
C C31 0.80643(11) 0.12861(9) 0.51490(10) 0.0253(3) Uani d . 1 1
C C32 0.91935(13) 0.11066(10) 0.66761(11) 0.0322(4) Uani d . 1 1
H H32A 0.9088 0.0530 0.6587 0.039 Uiso calc R 1 1
H H32B 0.9001 0.1237 0.7236 0.039 Uiso calc R 1 1
C C33 1.04316(12) 0.13072(9) 0.67074(10) 0.0261(3) Uani d . 1 1
C C34 1.11971(14) 0.12020(10) 0.74742(11) 0.0316(4) Uani d . 1 1
H H34 1.0943 0.1008 0.7964 0.038 Uiso calc R 1 1
C C35 1.23355(14) 0.13811(11) 0.75223(12) 0.0403(4) Uani d . 1 1
H H35 1.2858 0.1303 0.8045 0.048 Uiso calc R 1 1
C C36 1.27111(14) 0.16685(11) 0.68230(13) 0.0418(4) Uani d . 1 1
H H36 1.3488 0.1798 0.6865 0.050 Uiso calc R 1 1
C C37 1.19597(14) 0.17697(12) 0.60582(13) 0.0421(4) Uani d . 1 1
H H37 1.2220 0.1964 0.5571 0.051 Uiso calc R 1 1
C C38 1.08229(13) 0.15867(11) 0.60003(11) 0.0354(4) Uani d . 1 1
H H38 1.0309 0.1654 0.5471 0.043 Uiso calc R 1 1

loop_
_atom_site_aniso_label
_atom_site_aniso_U_11
_atom_site_aniso_U_22
_atom_site_aniso_U_33
_atom_site_aniso_U_12
_atom_site_aniso_U_13
_atom_site_aniso_U_23
Cl1 0.0547(3) 0.0392(2) 0.0317(2) 0.00081(19) 0.00248(19) 0.01562(19)
Cl2 0.0689(3) 0.0565(3) 0.0346(3) -0.0077(2) 0.0100(2) -0.0191(2)
O1 0.0294(5) 0.0333(6) 0.0270(6) -0.0021(4) 0.0018(4) 0.0089(5)
O2 0.0323(6) 0.0381(7) 0.0249(6) -0.0007(5) -0.0027(4) -0.0034(5)
N1 0.0256(6) 0.0249(7) 0.0256(7) 0.0023(5) 0.0063(5) 0.0006(5)
N2 0.0221(6) 0.0212(6) 0.0269(7) -0.0042(4) 0.0053(5) -0.0017(5)
N3 0.0225(6) 0.0296(7) 0.0194(6) -0.0040(5) 0.0007(5) 0.0025(5)
N4 0.0217(6) 0.0278(7) 0.0300(7) 0.0018(5) 0.0025(5) 0.0034(6)
C1 0.0233(7) 0.0301(8) 0.0421(10) -0.0063(6) 0.0084(6) -0.0019(7)
C2 0.0344(8) 0.0321(9) 0.0477(11) -0.0133(7) 0.0109(7) -0.0034(8)
C3 0.0379(8) 0.0246(8) 0.0367(10) -0.0080(6) 0.0053(7) -0.0026(7)
C4 0.0304(7) 0.0217(7) 0.0272(8) -0.0023(6) 0.0025(6) -0.0032(6)
C5 0.0321(8) 0.0226(8) 0.0281(9) 0.0023(6) 0.0050(6) 0.0016(6)
C6 0.0461(10) 0.0279(9) 0.0399(10) 0.0074(7) 0.0105(8) -0.0033(8)
C7 0.0469(10) 0.0380(10) 0.0463(11) 0.0159(8) 0.0185(8) 0.0052(8)
C8 0.0298(8) 0.0410(10) 0.0403(10) 0.0067(7) 0.0127(7) -0.0011(8)
C9 0.0198(6) 0.0235(7) 0.0212(7) 0.0000(5) 0.0022(5) 0.0021(6)
C10 0.0184(6) 0.0296(8) 0.0243(8) 0.0002(5) 0.0043(5) 0.0024(6)
C11 0.0189(6) 0.0278(8) 0.0231(8) 0.0006(5) 0.0045(5) 0.0009(6)
C12 0.0187(6) 0.0240(7) 0.0237(8) -0.0001(5) 0.0054(5) 0.0017(6)
C13 0.0233(7) 0.0293(8) 0.0219(8) 0.0017(6) 0.0032(5) 0.0022(6)
C14 0.0285(7) 0.0300(8) 0.0246(8) 0.0054(6) 0.0074(6) 0.0077(6)
C15 0.0277(7) 0.0250(8) 0.0361(9) -0.0005(6) 0.0096(6) 0.0054(7)
C16 0.0235(7) 0.0274(8) 0.0299(9) -0.0035(6) 0.0046(6) -0.0008(7)
C17 0.0232(7) 0.0370(9) 0.0204(8) -0.0017(6) 0.0002(6) -0.0021(6)
C18 0.0232(7) 0.0347(8) 0.0182(7) -0.0022(6) 0.0004(5) 0.0014(6)
C19 0.0297(8) 0.0320(9) 0.0371(10) -0.0034(6) 0.0069(7) 0.0024(7)
C20 0.0330(8) 0.0357(9) 0.0495(11) 0.0049(7) 0.0119(8) 0.0036(8)
C21 0.0243(7) 0.0461(10) 0.0404(10) -0.0001(7) 0.0079(7) -0.0001(8)
C22 0.0281(8) 0.0412(10) 0.0472(11) -0.0109(7) 0.0070(7) -0.0072(8)
C23 0.0283(8) 0.0340(9) 0.0407(10) -0.0029(6) 0.0041(7) -0.0084(8)
C24 0.0184(6) 0.0280(8) 0.0263(8) -0.0024(5) 0.0029(5) 0.0021(6)
C25 0.0183(6) 0.0224(7) 0.0218(7) -0.0028(5) 0.0017(5) -0.0006(6)
C26 0.0195(6) 0.0212(7) 0.0269(8) -0.0045(5) 0.0064(5) -0.0014(6)
C27 0.0241(7) 0.0254(8) 0.0283(8) -0.0065(5) 0.0066(6) -0.0017(6)
C28 0.0324(8) 0.0338(9) 0.0314(9) -0.0111(6) 0.0113(6) -0.0095(7)
C29 0.0345(8) 0.0256(8) 0.0514(11) -0.0063(6) 0.0178(8) -0.0114(8)
C30 0.0295(8) 0.0241(8) 0.0474(11) -0.0001(6) 0.0099(7) -0.0014(7)
C31 0.0201(6) 0.0249(7) 0.0315(9) -0.0032(5) 0.0068(6) 0.0002(6)
C32 0.0269(7) 0.0338(9) 0.0354(9) 0.0036(6) 0.0049(6) 0.0131(7)
C33 0.0248(7) 0.0233(7) 0.0300(9) 0.0054(5) 0.0049(6) 0.0009(6)
C34 0.0352(8) 0.0321(9) 0.0273(9) 0.0069(6) 0.0054(6) -0.0031(7)
C35 0.0329(8) 0.0461(11) 0.0362(10) 0.0080(7) -0.0073(7) -0.0121(8)
C36 0.0245(8) 0.0442(11) 0.0563(12) 0.0005(7) 0.0072(7) -0.0089(9)
C37 0.0319(8) 0.0508(11) 0.0462(11) 0.0025(7) 0.0141(8) 0.0055(9)
C38 0.0274(8) 0.0477(10) 0.0305(9) 0.0034(7) 0.0036(6) 0.0094(8)

loop_
_atom_type_symbol
_atom_type_description
_atom_type_scat_dispersion_real
_atom_type_scat_dispersion_imag
_atom_type_scat_source
C C 0.0033 0.0016 'International Tables Vol C Tables 4.2.6.8 and 6.1.1.4'
H H 0.0000 0.0000 'International Tables Vol C Tables 4.2.6.8 and 6.1.1.4'
N N 0.0061 0.0033 'International Tables Vol C Tables 4.2.6.8 and 6.1.1.4'
O O 0.0106 0.0060 'International Tables Vol C Tables 4.2.6.8 and 6.1.1.4'
Cl Cl 0.1484 0.1585 'International Tables Vol C Tables 4.2.6.8 and 6.1.1.4'

loop_
_geom_angle_atom_site_label_1
_geom_angle_atom_site_label_2
_geom_angle_atom_site_label_3
_geom_angle
C9 N1 C8 116.24(12)
C9 N1 C5 115.46(12)
C8 N1 C5 106.64(12)
C25 N2 C1 115.51(11)
C25 N2 C4 115.48(12)
C1 N2 C4 105.41(11)
C10 N3 C11 111.42(12)
C10 N3 C17 123.27(13)
C11 N3 C17 125.29(12)
C24 N4 C31 111.47(12)
C24 N4 C32 121.18(14)
C31 N4 C32 127.02(13)
N2 C1 C2 104.22(12)
N2 C1 H1A 110.9
C2 C1 H1A 110.9
N2 C1 H1B 110.9
C2 C1 H1B 110.9
H1A C1 H1B 108.9
C1 C2 C3 105.24(13)
C1 C2 H2A 110.7
C3 C2 H2A 110.7
C1 C2 H2B 110.7
C3 C2 H2B 110.7
H2A C2 H2B 108.8
C4 C3 C2 102.90(13)
C4 C3 H3A 111.2
C2 C3 H3A 111.2
C4 C3 H3B 111.2
C2 C3 H3B 111.2
H3A C3 H3B 109.1
N2 C4 C5 108.19(12)
N2 C4 C3 100.07(12)
C5 C4 C3 118.29(13)
N2 C4 H4 109.9
C5 C4 H4 109.9
C3 C4 H4 109.9
N1 C5 C4 108.45(12)
N1 C5 C6 100.69(13)
C4 C5 C6 117.50(14)
N1 C5 H5 109.9
C4 C5 H5 109.9
C6 C5 H5 109.9
C5 C6 C7 102.83(14)
C5 C6 H6A 111.2
C7 C6 H6A 111.2
C5 C6 H6B 111.2
C7 C6 H6B 111.2
H6A C6 H6B 109.1
C6 C7 C8 105.99(13)
C6 C7 H7A 110.5
C8 C7 H7A 110.5
C6 C7 H7B 110.5
C8 C7 H7B 110.5
H7A C7 H7B 108.7
N1 C8 C7 103.83(13)
N1 C8 H8A 111.0
C7 C8 H8A 111.0
N1 C8 H8B 111.0
C7 C8 H8B 111.0
H8A C8 H8B 109.0
N1 C9 C12 113.26(12)
N1 C9 C10 113.65(11)
C12 C9 C10 101.19(11)
N1 C9 C25 108.91(11)
C12 C9 C25 110.36(11)
C10 C9 C25 109.24(11)
O1 C10 N3 124.52(14)
O1 C10 C9 127.65(13)
N3 C10 C9 107.81(12)
C16 C11 C12 122.09(14)
C16 C11 N3 128.04(14)
C12 C11 N3 109.86(13)
C13 C12 C11 119.91(13)
C13 C12 C9 130.79(13)
C11 C12 C9 109.29(12)
C12 C13 C14 117.65(14)
C12 C13 H13 121.2
C14 C13 H13 121.2
C15 C14 C13 122.49(14)
C15 C14 Cl1 118.53(12)
C13 C14 Cl1 118.98(12)
C14 C15 C16 120.04(14)
C14 C15 H15 120.0
C16 C15 H15 120.0
C11 C16 C15 117.79(14)
C11 C16 H16 121.1
C15 C16 H16 121.1
N3 C17 C18 113.12(12)
N3 C17 H17A 109.0
C18 C17 H17A 109.0
N3 C17 H17B 109.0
C18 C17 H17B 109.0
H17A C17 H17B 107.8
C19 C18 C23 119.02(14)
C19 C18 C17 120.39(14)
C23 C18 C17 120.57(14)
C18 C19 C20 120.25(15)
C18 C19 H10 119.9
C20 C19 H10 119.9
C21 C20 C19 120.13(16)
C21 C20 H20 119.9
C19 C20 H20 119.9
C22 C21 C20 119.92(15)
C22 C21 H21 120.0
C20 C21 H21 120.0
C21 C22 C23 120.31(16)
C21 C22 H22 119.8
C23 C22 H22 119.8
C18 C23 C22 120.36(16)
C18 C23 H23 119.8
C22 C23 H23 119.8
O2 C24 N4 124.40(14)
O2 C24 C25 127.43(14)
N4 C24 C25 108.15(12)
N2 C25 C26 112.02(12)
N2 C25 C24 112.65(11)
C26 C25 C24 101.06(11)
N2 C25 C9 109.64(11)
C26 C25 C9 112.03(11)
C24 C25 C9 109.21(11)
C27 C26 C31 120.16(14)
C27 C26 C25 130.34(13)
C31 C26 C25 109.46(13)
C26 C27 C28 117.83(15)
C26 C27 H27 121.1
C28 C27 H27 121.1
C29 C28 C27 121.97(16)
C29 C28 Cl2 119.27(13)
C27 C28 Cl2 118.76(13)
C28 C29 C30 120.30(15)
C28 C29 H29 119.8
C30 C29 H29 119.8
C31 C30 C29 117.98(15)
C31 C30 H30 121.0
C29 C30 H30 121.0
C30 C31 C26 121.72(15)
C30 C31 N4 128.55(15)
C26 C31 N4 109.69(13)
N4 C32 C33 113.96(13)
N4 C32 H32A 108.8
C33 C32 H32A 108.8
N4 C32 H32B 108.8
C33 C32 H32B 108.8
H32A C32 H32B 107.7
C38 C33 C34 119.03(14)
C38 C33 C32 122.41(14)
C34 C33 C32 118.56(14)
C33 C34 C35 119.85(16)
C33 C34 H34 120.1
C35 C34 H34 120.1
C36 C35 C34 120.68(16)
C36 C35 H35 119.7
C34 C35 H35 119.7
C35 C36 C37 119.90(16)
C35 C36 H36 120.1
C37 C36 H36 120.1
C36 C37 C38 119.95(18)
C36 C37 H37 120.0
C38 C37 H37 120.0
C33 C38 C37 120.58(16)
C33 C38 H38 119.7
C37 C38 H38 119.7

loop_
_geom_bond_atom_site_label_1
_geom_bond_atom_site_label_2
_geom_bond_distance
Cl1 C14 1.7492(16)
Cl2 C28 1.7432(18)
O1 C10 1.2137(18)
O2 C24 1.2092(19)
N1 C9 1.4492(19)
N1 C8 1.4714(19)
N1 C5 1.478(2)
N2 C25 1.4492(18)
N2 C1 1.4686(18)
N2 C4 1.4800(19)
N3 C10 1.3764(19)
N3 C11 1.4041(19)
N3 C17 1.4601(18)
N4 C24 1.375(2)
N4 C31 1.404(2)
N4 C32 1.4596(19)
C1 C2 1.530(2)
C1 H1A 0.9900
C1 H1B 0.9900
C2 C3 1.540(2)
C2 H2A 0.9900
C2 H2B 0.9900
C3 C4 1.525(2)
C3 H3A 0.9900
C3 H3B 0.9900
C4 C5 1.504(2)
C4 H4 1.0000
C5 C6 1.524(2)
C5 H5 1.0000
C6 C7 1.533(3)
C6 H6A 0.9900
C6 H6B 0.9900
C7 C8 1.535(3)
C7 H7A 0.9900
C7 H7B 0.9900
C8 H8A 0.9900
C8 H8B 0.9900
C9 C12 1.516(2)
C9 C10 1.567(2)
C9 C25 1.5842(18)
C11 C16 1.381(2)
C11 C12 1.400(2)
C12 C13 1.383(2)
C13 C14 1.391(2)
C13 H13 0.9500
C14 C15 1.379(2)
C15 C16 1.393(2)
C15 H15 0.9500
C16 H16 0.9500
C17 C18 1.5144(19)
C17 H17A 0.9900
C17 H17B 0.9900
C18 C19 1.384(2)
C18 C23 1.385(2)
C19 C20 1.391(2)
C19 H10 0.9500
C20 C21 1.380(2)
C20 H20 0.9500
C21 C22 1.366(3)
C21 H21 0.9500
C22 C23 1.391(2)
C22 H22 0.9500
C23 H23 0.9500
C24 C25 1.565(2)
C25 C26 1.517(2)
C26 C27 1.384(2)
C26 C31 1.402(2)
C27 C28 1.394(2)
C27 H27 0.9500
C28 C29 1.385(3)
C29 C30 1.390(3)
C29 H29 0.9500
C30 C31 1.385(2)
C30 H30 0.9500
C32 C33 1.520(2)
C32 H32A 0.9900
C32 H32B 0.9900
C33 C38 1.386(2)
C33 C34 1.391(2)
C34 C35 1.391(2)
C34 H34 0.9500
C35 C36 1.371(3)
C35 H35 0.9500
C36 C37 1.379(3)
C36 H36 0.9500
C37 C38 1.389(2)
C37 H37 0.9500
C38 H38 0.9500

loop_
_geom_torsion_atom_site_label_1
_geom_torsion_atom_site_label_2
_geom_torsion_atom_site_label_3
_geom_torsion_atom_site_label_4
_geom_torsion
C25 N2 C1 C2 -163.04(13)
C4 N2 C1 C2 -34.29(16)
N2 C1 C2 C3 7.22(18)
C1 C2 C3 C4 21.05(18)
C25 N2 C4 C5 -59.38(16)
C1 N2 C4 C5 171.84(13)
C25 N2 C4 C3 176.21(12)
C1 N2 C4 C3 47.43(15)
C2 C3 C4 N2 -40.98(15)
C2 C3 C4 C5 -158.09(14)
C9 N1 C5 C4 -60.34(16)
C8 N1 C5 C4 168.86(13)
C9 N1 C5 C6 175.72(12)
C8 N1 C5 C6 44.92(15)
N2 C4 C5 N1 57.54(16)
C3 C4 C5 N1 170.24(13)
N2 C4 C5 C6 170.74(13)
C3 C4 C5 C6 -76.55(19)
N1 C5 C6 C7 -40.19(16)
C4 C5 C6 C7 -157.66(14)
C5 C6 C7 C8 22.47(18)
C9 N1 C8 C7 -161.02(13)
C5 N1 C8 C7 -30.65(17)
C6 C7 C8 N1 4.10(19)
C8 N1 C9 C12 -56.01(16)
C5 N1 C9 C12 177.95(11)
C8 N1 C9 C10 58.76(17)
C5 N1 C9 C10 -67.29(15)
C8 N1 C9 C25 -179.21(12)
C5 N1 C9 C25 54.75(15)
C11 N3 C10 O1 -173.09(14)
C17 N3 C10 O1 8.6(2)
C11 N3 C10 C9 5.53(15)
C17 N3 C10 C9 -172.83(12)
N1 C9 C10 O1 50.3(2)
C12 C9 C10 O1 172.04(14)
C25 C9 C10 O1 -71.56(18)
N1 C9 C10 N3 -128.27(13)
C12 C9 C10 N3 -6.52(14)
C25 C9 C10 N3 109.88(13)
C10 N3 C11 C16 176.73(14)
C17 N3 C11 C16 -4.9(2)
C10 N3 C11 C12 -2.01(17)
C17 N3 C11 C12 176.31(13)
C16 C11 C12 C13 0.1(2)
N3 C11 C12 C13 178.97(12)
C16 C11 C12 C9 178.60(13)
N3 C11 C12 C9 -2.57(16)
N1 C9 C12 C13 -54.34(19)
C10 C9 C12 C13 -176.36(14)
C25 C9 C12 C13 68.06(19)
N1 C9 C12 C11 127.42(13)
C10 C9 C12 C11 5.40(14)
C25 C9 C12 C11 -110.18(13)
C11 C12 C13 C14 1.5(2)
C9 C12 C13 C14 -176.54(14)
C12 C13 C14 C15 -1.9(2)
C12 C13 C14 Cl1 178.25(11)
C13 C14 C15 C16 0.5(2)
Cl1 C14 C15 C16 -179.62(11)
C12 C11 C16 C15 -1.5(2)
N3 C11 C16 C15 179.88(14)
C14 C15 C16 C11 1.2(2)
C10 N3 C17 C18 -104.10(16)
C11 N3 C17 C18 77.78(18)
N3 C17 C18 C19 62.0(2)
N3 C17 C18 C23 -119.42(17)
C23 C18 C19 C20 -0.6(3)
C17 C18 C19 C20 177.99(15)
C18 C19 C20 C21 0.0(3)
C19 C20 C21 C22 0.9(3)
C20 C21 C22 C23 -1.3(3)
C19 C18 C23 C22 0.2(3)
C17 C18 C23 C22 -178.36(16)
C21 C22 C23 C18 0.8(3)
C31 N4 C24 O2 -175.29(14)
C32 N4 C24 O2 -1.5(2)
C31 N4 C24 C25 2.92(15)
C32 N4 C24 C25 176.73(12)
C1 N2 C25 C26 -57.05(16)
C4 N2 C25 C26 179.34(11)
C1 N2 C25 C24 56.09(17)
C4 N2 C25 C24 -67.52(15)
C1 N2 C25 C9 177.93(12)
C4 N2 C25 C9 54.32(15)
O2 C24 C25 N2 54.41(19)
N4 C24 C25 N2 -123.73(13)
O2 C24 C25 C26 174.12(14)
N4 C24 C25 C26 -4.03(14)
O2 C24 C25 C9 -67.67(18)
N4 C24 C25 C9 114.18(13)
N1 C9 C25 N2 -49.11(15)
C12 C9 C25 N2 -174.04(11)
C10 C9 C25 N2 75.55(14)
N1 C9 C25 C26 -174.14(11)
C12 C9 C25 C26 60.94(15)
C10 C9 C25 C26 -49.47(15)
N1 C9 C25 C24 74.76(14)
C12 C9 C25 C24 -50.16(15)
C10 C9 C25 C24 -160.58(12)
N2 C25 C26 C27 -53.53(18)
C24 C25 C26 C27 -173.68(14)
C9 C25 C26 C27 70.17(18)
N2 C25 C26 C31 123.98(12)
C24 C25 C26 C31 3.83(14)
C9 C25 C26 C31 -112.32(13)
C31 C26 C27 C28 1.5(2)
C25 C26 C27 C28 178.74(13)
C26 C27 C28 C29 0.6(2)
C26 C27 C28 Cl2 -179.51(11)
C27 C28 C29 C30 -1.9(2)
Cl2 C28 C29 C30 178.23(12)
C28 C29 C30 C31 1.0(2)
C29 C30 C31 C26 1.1(2)
C29 C30 C31 N4 -176.21(14)
C27 C26 C31 C30 -2.3(2)
C25 C26 C31 C30 179.85(13)
C27 C26 C31 N4 175.39(12)
C25 C26 C31 N4 -2.41(15)
C24 N4 C31 C30 177.14(14)
C32 N4 C31 C30 3.8(2)
C24 N4 C31 C26 -0.39(16)
C32 N4 C31 C26 -173.76(13)
C24 N4 C32 C33 -86.38(18)
C31 N4 C32 C33 86.40(19)
N4 C32 C33 C38 -24.3(2)
N4 C32 C33 C34 156.01(15)
C38 C33 C34 C35 0.3(2)
C32 C33 C34 C35 -179.96(15)
C33 C34 C35 C36 0.7(3)
C34 C35 C36 C37 -1.1(3)
C35 C36 C37 C38 0.6(3)
C34 C33 C38 C37 -0.9(3)
C32 C33 C38 C37 179.42(16)
C36 C37 C38 C33 0.4(3)
